data_7206025
loop_
_publ_author_name
'Yang, Ming'
'Jiang, Feilong'
'Chen, Qihui'
'Zhou, Youfu'
'Feng, Rui'
'Xiong, Kecai'
'Hong, Maochun'

_publ_section_title
;
 Solvent and temperature influence structural variation from nonporous
 2D \\rightarrow 3D parallel polycatenation to 3D microporous
 metal--organic framework
;
_journal_issue 12
_journal_name_full CrystEngComm
_journal_page_first 3971
_journal_paper_doi 10.1039/c1ce05263b
_journal_volume 13
_journal_year 2011
_chemical_formula_sum 'C9 H5.5 N1.5 O2 Zn0.5'
_chemical_formula_weight 199.33
_chemical_name_systematic
;
?
;
_space_group_IT_number 10
_symmetry_space_group_name_Hall '-P 2y'
_symmetry_space_group_name_H-M 'P 1 2/m 1'
_atom_sites_solution_hydrogens geom
_atom_sites_solution_primary direct
_atom_sites_solution_secondary difmap
_audit_creation_method SHELXL-97
_cell_angle_alpha 90.00
_cell_angle_beta 101.955(15)
_cell_angle_gamma 90.00
_cell_formula_units_Z 4
_cell_length_a 10.070(8)
_cell_length_b 11.383(8)
_cell_length_c 13.936(10)
_cell_measurement_temperature 293(2)
_cell_volume 1563(2)
_computing_structure_refinement 'SHELXL-97 (Sheldrick, 1997)'
_computing_structure_solution 'SHELXS-97 (Sheldrick, 1990)'
_diffrn_ambient_temperature 293(2)
_diffrn_measured_fraction_theta_full 0.989
_diffrn_measured_fraction_theta_max 0.989
_diffrn_radiation_monochromator graphite
_diffrn_radiation_source 'fine-focus sealed tube'
_diffrn_radiation_type MoK\a
_diffrn_radiation_wavelength 0.71073
_diffrn_reflns_av_R_equivalents 0.0554
_diffrn_reflns_av_sigmaI/netI 0.0566
_diffrn_reflns_limit_h_max 13
_diffrn_reflns_limit_h_min -13
_diffrn_reflns_limit_k_max 14
_diffrn_reflns_limit_k_min -14
_diffrn_reflns_limit_l_max 13
_diffrn_reflns_limit_l_min -18
_diffrn_reflns_number 13490
_diffrn_reflns_theta_full 27.51
_diffrn_reflns_theta_max 27.51
_diffrn_reflns_theta_min 2.07
_exptl_absorpt_coefficient_mu 0.801
_exptl_absorpt_correction_T_max 0.8561
_exptl_absorpt_correction_T_min 0.8561
_exptl_crystal_density_diffrn 0.847
_exptl_crystal_density_method 'not measured'
_exptl_crystal_F_000 404
_exptl_crystal_size_max 0.20
_exptl_crystal_size_mid 0.20
_exptl_crystal_size_min 0.20
_refine_diff_density_max 1.030
_refine_diff_density_min -0.609
_refine_diff_density_rms 0.194
_refine_ls_extinction_method none
_refine_ls_goodness_of_fit_ref 1.078
_refine_ls_hydrogen_treatment mixed
_refine_ls_matrix_type full
_refine_ls_number_parameters 139
_refine_ls_number_reflns 3737
_refine_ls_number_restraints 0
_refine_ls_restrained_S_all 1.078
_refine_ls_R_factor_all 0.0909
_refine_ls_R_factor_gt 0.0735
_refine_ls_shift/su_max 0.000
_refine_ls_shift/su_mean 0.000
_refine_ls_structure_factor_coef Fsqd
_refine_ls_weighting_details 'calc w=1/[\s^2^(Fo^2^)+(0.1826P)^2^+0.8997P] where P=(Fo^2^+2Fc^2^)/3'
_refine_ls_weighting_scheme calc
_refine_ls_wR_factor_gt 0.2487
_refine_ls_wR_factor_ref 0.2717
_reflns_number_gt 3114
_reflns_number_total 3737
_reflns_threshold_expression >2sigma(I)
_cod_data_source_file c1ce05263b.txt
_cod_data_source_block 3
_cod_original_formula_sum 'C9 H5.50 N1.50 O2 Zn0.50'
_cod_database_code 7206025

loop_
_symmetry_equiv_pos_as_xyz
'x, y, z'
'-x, y, -z'
'-x, -y, -z'
'x, -y, z'

loop_
_atom_site_label
_atom_site_type_symbol
_atom_site_fract_x
_atom_site_fract_y
_atom_site_fract_z
_atom_site_U_iso_or_equiv
_atom_site_adp_type
_atom_site_occupancy
_atom_site_symmetry_multiplicity
_atom_site_calc_flag
_atom_site_refinement_flags
_atom_site_disorder_assembly
_atom_site_disorder_group
Zn1 Zn 0.62570(6) 0.0000 0.40046(4) 0.0319(3) Uani 1 2 d S . .
O1 O 0.4322(4) 0.0000 0.3199(3) 0.0417(10) Uani 1 2 d S . .
N1 N 0.0559(6) 0.0000 0.0276(4) 0.074(3) Uani 1 2 d S . .
C1 C 0.3316(5) 0.0000 0.3612(4) 0.0293(11) Uani 1 2 d S . .
O2 O 0.3374(5) 0.0000 0.4491(3) 0.0526(13) Uani 1 2 d S . .
N2 N 0.6231(4) 0.1897(4) 0.4035(3) 0.0488(10) Uani 1 1 d . . .
C2 C 0.1936(6) 0.0000 0.2943(4) 0.0363(13) Uani 1 2 d S . .
O3 O -0.1644(5) 0.0000 0.4018(3) 0.0479(12) Uani 1 2 d S . .
C3 C 0.0769(6) 0.0000 0.3317(4) 0.0359(13) Uani 1 2 d S . .
H3 H 0.0839 0.0000 0.3993 0.043 Uiso 1 2 calc SR . .
O4 O -0.2912(5) 0.0000 0.2543(4) 0.0627(16) Uani 1 2 d S . .
C4 C -0.0521(6) 0.0000 0.2694(4) 0.0414(14) Uani 1 2 d S . .
C5 C -0.1783(7) 0.0000 0.3110(5) 0.0490(17) Uani 1 2 d S . .
C6 C -0.0622(6) 0.0000 0.1692(5) 0.055(2) Uani 1 2 d S . .
H6 H -0.1471 0.0000 0.1274 0.066 Uiso 1 2 calc SR . .
C7 C 0.0553(7) 0.0000 0.1303(5) 0.056(2) Uani 1 2 d S . .
C8 C 0.1813(6) 0.0000 0.1915(5) 0.0501(18) Uani 1 2 d S . .
H8 H 0.2589 0.0000 0.1650 0.060 Uiso 1 2 calc SR . .
C9 C 0.5390(10) 0.2516(6) 0.3383(7) 0.106(3) Uani 1 1 d . . .
H9 H 0.4789 0.2111 0.2900 0.128 Uiso 1 1 calc R . .
C10 C 0.5336(11) 0.3712(6) 0.3364(8) 0.119(4) Uani 1 1 d . . .
H10 H 0.4689 0.4093 0.2894 0.142 Uiso 1 1 calc R . .
C11 C 0.6242(5) 0.4363(6) 0.4043(4) 0.0578(14) Uani 1 1 d . . .
C12 C 0.7148(12) 0.3698(7) 0.4684(8) 0.125(5) Uani 1 1 d . . .
H12 H 0.7815 0.4071 0.5144 0.150 Uiso 1 1 calc R . .
C13 C 0.7100(10) 0.2518(7) 0.4668(7) 0.115(4) Uani 1 1 d . . .
H13 H 0.7724 0.2114 0.5137 0.138 Uiso 1 1 calc R . .

loop_
_atom_site_aniso_label
_atom_site_aniso_U_11
_atom_site_aniso_U_22
_atom_site_aniso_U_33
_atom_site_aniso_U_23
_atom_site_aniso_U_13
_atom_site_aniso_U_12
Zn1 0.0192(4) 0.0476(5) 0.0279(4) 0.000 0.0022(2) 0.000
O1 0.0202(19) 0.063(3) 0.040(2) 0.000 0.0033(16) 0.000
N1 0.027(3) 0.170(8) 0.023(3) 0.000 0.000(2) 0.000
C1 0.024(2) 0.036(3) 0.027(3) 0.000 0.0019(19) 0.000
O2 0.041(3) 0.091(4) 0.020(2) 0.000 -0.0055(17) 0.000
N2 0.041(2) 0.051(2) 0.050(2) 0.0000(17) 0.0000(19) 0.0004(17)
C2 0.021(3) 0.059(4) 0.027(3) 0.000 0.000(2) 0.000
O3 0.034(2) 0.072(3) 0.042(3) 0.000 0.017(2) 0.000
C3 0.023(3) 0.061(4) 0.024(2) 0.000 0.006(2) 0.000
O4 0.028(2) 0.109(5) 0.053(3) 0.000 0.011(2) 0.000
C4 0.024(3) 0.068(4) 0.031(3) 0.000 0.003(2) 0.000
C5 0.029(3) 0.073(5) 0.047(4) 0.000 0.013(3) 0.000
C6 0.022(3) 0.115(7) 0.024(3) 0.000 -0.001(2) 0.000
C7 0.025(3) 0.114(7) 0.028(3) 0.000 0.002(2) 0.000
C8 0.023(3) 0.093(6) 0.034(3) 0.000 0.004(2) 0.000
C9 0.113(7) 0.049(4) 0.120(6) 0.004(4) -0.061(5) -0.003(4)
C10 0.116(7) 0.054(4) 0.143(8) 0.017(5) -0.072(6) -0.003(4)
C11 0.058(4) 0.050(3) 0.062(4) 0.001(2) 0.003(3) 0.004(2)
C12 0.139(9) 0.054(4) 0.135(8) -0.003(4) -0.083(7) -0.011(5)
C13 0.121(7) 0.051(4) 0.129(7) 0.009(4) -0.077(6) -0.004(4)

loop_
_atom_type_symbol
_atom_type_description
_atom_type_scat_dispersion_real
_atom_type_scat_dispersion_imag
_atom_type_scat_source
C C 0.0033 0.0016 'International Tables Vol C Tables 4.2.6.8 and 6.1.1.4'
N N 0.0061 0.0033 'International Tables Vol C Tables 4.2.6.8 and 6.1.1.4'
O O 0.0106 0.0060 'International Tables Vol C Tables 4.2.6.8 and 6.1.1.4'
Zn Zn 0.2839 1.4301 'International Tables Vol C Tables 4.2.6.8 and 6.1.1.4'
H H 0.0000 0.0000 'International Tables Vol C Tables 4.2.6.8 and 6.1.1.4'

loop_
_geom_angle_atom_site_label_1
_geom_angle_atom_site_label_2
_geom_angle_atom_site_label_3
_geom_angle
_geom_angle_site_symmetry_1
_geom_angle_site_symmetry_3
_geom_angle_publ_flag
O1 Zn1 O2 120.90(19) . 3_656 ?
O1 Zn1 O3 147.85(19) . 1_655 ?
O2 Zn1 O3 91.3(2) 3_656 1_655 ?
O1 Zn1 N2 89.80(10) . . ?
O2 Zn1 N2 88.89(10) 3_656 . ?
O3 Zn1 N2 90.92(10) 1_655 . ?
O1 Zn1 N2 89.80(10) . 4 ?
O2 Zn1 N2 88.89(10) 3_656 4 ?
O3 Zn1 N2 90.92(10) 1_655 4 ?
N2 Zn1 N2 177.1(2) . 4 ?
O1 Zn1 O4 89.66(18) . 1_655 ?
O2 Zn1 O4 149.4(2) 3_656 1_655 ?
O3 Zn1 O4 58.20(18) 1_655 1_655 ?
N2 Zn1 O4 91.42(10) . 1_655 ?
N2 Zn1 O4 91.42(10) 4 1_655 ?
O1 Zn1 C5 118.7(2) . 1_655 ?
O2 Zn1 C5 120.4(2) 3_656 1_655 ?
O3 Zn1 C5 29.1(2) 1_655 1_655 ?
N2 Zn1 C5 91.34(10) . 1_655 ?
N2 Zn1 C5 91.34(10) 4 1_655 ?
O4 Zn1 C5 29.1(2) 1_655 1_655 ?
C1 O1 Zn1 120.9(4) . . ?
N1 N1 C7 115.7(8) 3 . ?
O2 C1 O1 125.8(5) . . ?
O2 C1 C2 118.1(5) . . ?
O1 C1 C2 116.2(5) . . ?
C1 O2 Zn1 172.5(5) . 3_656 ?
C9 N2 C13 114.9(6) . . ?
C9 N2 Zn1 122.2(4) . . ?
C13 N2 Zn1 122.8(4) . . ?
C3 C2 C8 118.7(5) . . ?
C3 C2 C1 121.0(5) . . ?
C8 C2 C1 120.3(5) . . ?
C5 O3 Zn1 95.1(4) . 1_455 ?
C2 C3 C4 121.1(5) . . ?
C2 C3 H3 119.4 . . ?
C4 C3 H3 119.4 . . ?
C5 O4 Zn1 83.8(4) . 1_455 ?
C6 C4 C3 119.4(6) . . ?
C6 C4 C5 120.0(6) . . ?
C3 C4 C5 120.6(6) . . ?
O4 C5 O3 122.9(6) . . ?
O4 C5 C4 119.4(6) . . ?
O3 C5 C4 117.8(6) . . ?
O4 C5 Zn1 67.1(4) . 1_455 ?
O3 C5 Zn1 55.7(3) . 1_455 ?
C4 C5 Zn1 173.5(5) . 1_455 ?
C4 C6 C7 120.1(6) . . ?
C4 C6 H6 120.0 . . ?
C7 C6 H6 120.0 . . ?
C8 C7 C6 120.4(6) . . ?
C8 C7 N1 115.2(6) . . ?
C6 C7 N1 124.4(6) . . ?
C7 C8 C2 120.3(6) . . ?
C7 C8 H8 119.8 . . ?
C2 C8 H8 119.8 . . ?
N2 C9 C10 124.6(7) . . ?
N2 C9 H9 117.7 . . ?
C10 C9 H9 117.7 . . ?
C9 C10 C11 120.2(7) . . ?
C9 C10 H10 119.9 . . ?
C11 C10 H10 119.9 . . ?
C12 C11 C10 114.0(6) . . ?
C12 C11 C11 123.7(4) . 4_565 ?
C10 C11 C11 122.3(4) . 4_565 ?
C13 C12 C11 121.7(7) . . ?
C13 C12 H12 119.1 . . ?
C11 C12 H12 119.1 . . ?
N2 C13 C12 124.5(7) . . ?
N2 C13 H13 117.8 . . ?
C12 C13 H13 117.8 . . ?

loop_
_geom_bond_atom_site_label_1
_geom_bond_atom_site_label_2
_geom_bond_distance
_geom_bond_site_symmetry_2
_geom_bond_publ_flag
Zn1 O1 2.038(4) . ?
Zn1 O2 2.052(4) 3_656 ?
Zn1 O3 2.110(5) 1_655 ?
Zn1 N2 2.160(5) . ?
Zn1 N2 2.160(5) 4 ?
Zn1 O4 2.357(5) 1_655 ?
Zn1 C5 2.543(7) 1_655 ?
O1 C1 1.265(7) . ?
N1 N1 1.226(11) 3 ?
N1 C7 1.432(9) . ?
C1 O2 1.213(7) . ?
C1 C2 1.504(7) . ?
O2 Zn1 2.052(4) 3_656 ?
N2 C9 1.311(8) . ?
N2 C13 1.313(8) . ?
C2 C3 1.380(8) . ?
C2 C8 1.413(9) . ?
O3 C5 1.244(9) . ?
O3 Zn1 2.110(5) 1_455 ?
C3 C4 1.405(8) . ?
C3 H3 0.9300 . ?
O4 C5 1.242(9) . ?
O4 Zn1 2.357(5) 1_455 ?
C4 C6 1.379(9) . ?
C4 C5 1.503(9) . ?
C5 Zn1 2.543(7) 1_455 ?
C6 C7 1.399(9) . ?
C6 H6 0.9300 . ?
C7 C8 1.374(9) . ?
C8 H8 0.9300 . ?
C9 C10 1.362(10) . ?
C9 H9 0.9300 . ?
C10 C11 1.385(9) . ?
C10 H10 0.9300 . ?
C11 C12 1.366(9) . ?
C11 C11 1.450(13) 4_565 ?
C12 C13 1.343(10) . ?
C12 H12 0.9300 . ?
C13 H13 0.9300 . ?
